data_2216963
loop_
_publ_author_name
'Liu, Xiao-Lan'
'Zhao, Yue'
'Li, Zhi-Gang'
'Liu, Yong-Hong'

_publ_section_title
;Methyl
 3-methyl-5-oxo-4-(phenylhydrazono)-4,5-dihydro-1<i>H</i>-pyrazole-1-carbodithioate
;
_journal_coeditor_code BV2082
_journal_issue 1
_journal_name_full 'Acta Crystallographica Section E'
_journal_page_first o152
_journal_page_last o152
_journal_paper_doi 10.1107/S1600536807063593
_journal_volume 64
_journal_year 2008
_chemical_formula_iupac 'C12 H12 N4 O S2'
_chemical_formula_moiety 'C12 H12 N4 O S2'
_chemical_formula_sum 'C12 H12 N4 O S2'
_chemical_formula_weight 292.40
_chemical_melting_point 397
_chemical_name_systematic
;
Methyl
3-methyl-5-oxo-4-(phenylhydrazono)-4,5-dihydro-1H-pyrazole-1-carbodithioate
;
_space_group_IT_number 2
_symmetry_cell_setting triclinic
_symmetry_space_group_name_Hall '-P 1'
_symmetry_space_group_name_H-M 'P -1'
_atom_sites_solution_hydrogens geom
_atom_sites_solution_primary direct
_atom_sites_solution_secondary difmap
_audit_creation_method SHELXL-97
_cell_angle_alpha 93.770(2)
_cell_angle_beta 97.947(2)
_cell_angle_gamma 91.422(2)
_cell_formula_units_Z 2
_cell_length_a 5.0915(8)
_cell_length_b 10.9705(16)
_cell_length_c 11.9398(18)
_cell_measurement_reflns_used 3332
_cell_measurement_temperature 293(2)
_cell_measurement_theta_max 28.2
_cell_measurement_theta_min 2.4
_cell_volume 658.69(17)
_computing_cell_refinement 'SMART (Bruker, 2001)'
_computing_data_collection 'SMART (Bruker, 2001)'
_computing_data_reduction 'SAINT (Bruker, 2001)'
_computing_molecular_graphics 'PLATON (Spek, 2003)'
_computing_publication_material 'SHELXTL (Sheldrick, 2001)'
_computing_structure_refinement 'SHELXL97 (Sheldrick, 1997)'
_computing_structure_solution 'SHELXS97 (Sheldrick, 1990)'
_diffrn_ambient_temperature 293(2)
_diffrn_measured_fraction_theta_full 0.995
_diffrn_measured_fraction_theta_max 0.995
_diffrn_measurement_device_type 'Bruker SMART CCD area-detector'
_diffrn_measurement_method 'phi and omega scans'
_diffrn_radiation_monochromator graphite
_diffrn_radiation_source 'fine-focus sealed tube'
_diffrn_radiation_type MoK\a
_diffrn_radiation_wavelength 0.71073
_diffrn_reflns_av_R_equivalents 0.0328
_diffrn_reflns_av_sigmaI/netI 0.0328
_diffrn_reflns_limit_h_max 6
_diffrn_reflns_limit_h_min -5
_diffrn_reflns_limit_k_max 13
_diffrn_reflns_limit_k_min -12
_diffrn_reflns_limit_l_max 14
_diffrn_reflns_limit_l_min -13
_diffrn_reflns_number 4799
_diffrn_reflns_theta_full 25.00
_diffrn_reflns_theta_max 25.01
_diffrn_reflns_theta_min 1.86
_exptl_absorpt_coefficient_mu 0.401
_exptl_absorpt_correction_T_max 0.8739
_exptl_absorpt_correction_T_min 0.8161
_exptl_absorpt_correction_type multi-scan
_exptl_absorpt_process_details '(SADABS; Sheldrick, 2004)'
_exptl_crystal_colour yellow
_exptl_crystal_density_diffrn 1.474
_exptl_crystal_density_method 'not measured'
_exptl_crystal_description block
_exptl_crystal_F_000 304.0
_exptl_crystal_size_max 0.26
_exptl_crystal_size_mid 0.23
_exptl_crystal_size_min 0.17
_refine_diff_density_max 0.251
_refine_diff_density_min -0.300
_refine_ls_extinction_method none
_refine_ls_goodness_of_fit_ref 1.022
_refine_ls_hydrogen_treatment constr
_refine_ls_matrix_type full
_refine_ls_number_parameters 174
_refine_ls_number_reflns 2304
_refine_ls_number_restraints 0
_refine_ls_restrained_S_all 1.022
_refine_ls_R_factor_all 0.0370
_refine_ls_R_factor_gt 0.0314
_refine_ls_shift/su_max 0.000
_refine_ls_shift/su_mean 0.000
_refine_ls_structure_factor_coef Fsqd
_refine_ls_weighting_details 'calc w=1/[\s^2^(Fo^2^)+(0.0578P)^2^+0.1150P] where P=(Fo^2^+2Fc^2^)/3'
_refine_ls_weighting_scheme calc
_refine_ls_wR_factor_gt 0.0887
_refine_ls_wR_factor_ref 0.0922
_reflns_number_gt 2035
_reflns_number_total 2304
_reflns_threshold_expression >2sigma(I)
_cod_data_source_file bv2082.cif
_cod_data_source_block I
_cod_depositor_comments
;
The following automatic conversions were performed:
'_symmetry_cell_setting' value 'Triclinic' changed to 'triclinic'
according to '/home/saulius/struct/CIF-dictionaries/cif_core.dic'
dictionary named 'cif_core.dic' version 2.4.1 from 2010-06-29.

Automatic conversion script
Id: cif_fix_enum 1527 2010-12-29 10:47:43Z saulius 

The following automatic conversions were performed:

'_symmetry_cell_setting' value 'Triclinic' changed to 'triclinic'
according to /home/saulius/struct/CIF-dictionaries/cif_core.dic
dictionary named 'cif_core.dic' version 2.4.1 from 2010-06-29.

Automatic conversion script
Id: cif_fix_values 1715 2011-07-08 13:25:40Z adriana 
;
_cod_database_code 2216963
_cod_database_fobs_code 2216963

loop_
_symmetry_equiv_pos_as_xyz
'x, y, z'
'-x, -y, -z'

loop_
_atom_site_type_symbol
_atom_site_label
_atom_site_fract_x
_atom_site_fract_y
_atom_site_fract_z
_atom_site_U_iso_or_equiv
_atom_site_adp_type
_atom_site_calc_flag
_atom_site_refinement_flags
_atom_site_occupancy
S S1 1.11220(9) 0.25831(4) -0.01602(4) 0.02887(16) Uani d . 1
S S2 1.21824(9) 0.06971(4) 0.15622(4) 0.03043(16) Uani d . 1
O O1 0.8212(2) 0.13832(11) 0.32205(10) 0.0297(3) Uani d . 1
N N2 0.4418(3) 0.33971(12) 0.35801(12) 0.0232(3) Uani d . 1
N N1 0.4384(3) 0.25235(13) 0.42827(12) 0.0257(3) Uani d . 1
H H1 0.5430 0.1925 0.4233 0.031 Uiso calc R 1
N N3 0.7936(3) 0.36637(13) 0.12557(13) 0.0248(3) Uani d . 1
N N4 0.8960(3) 0.25697(13) 0.16941(12) 0.0237(3) Uani d . 1
C C8 0.6255(3) 0.40665(15) 0.19108(14) 0.0230(4) Uani d . 1
C C6 0.2679(3) 0.25469(15) 0.51098(14) 0.0235(4) Uani d . 1
C C10 0.7816(3) 0.22690(15) 0.26553(14) 0.0229(4) Uani d . 1
C C11 1.0712(3) 0.19198(15) 0.11056(14) 0.0232(4) Uani d . 1
C C5 0.2180(4) 0.14648(16) 0.56018(16) 0.0310(4) Uani d . 1
H H5 0.3012 0.0755 0.5397 0.037 Uiso calc R 1
C C7 0.6034(3) 0.32719(15) 0.28113(14) 0.0225(4) Uani d . 1
C C9 0.4760(4) 0.51969(16) 0.16867(16) 0.0289(4) Uani d . 1
H H9A 0.5274 0.5542 0.1028 0.043 Uiso calc R 1
H H9B 0.5153 0.5779 0.2328 0.043 Uiso calc R 1
H H9C 0.2891 0.4998 0.1560 0.043 Uiso calc R 1
C C1 0.1473(4) 0.36136(16) 0.54284(15) 0.0283(4) Uani d . 1
H H1A 0.1827 0.4341 0.5110 0.034 Uiso calc R 1
C C2 -0.0262(4) 0.35827(17) 0.62250(16) 0.0325(4) Uani d . 1
H H2 -0.1079 0.4293 0.6440 0.039 Uiso calc R 1
C C3 -0.0791(4) 0.25008(17) 0.67044(15) 0.0315(4) Uani d . 1
H H3 -0.1974 0.2485 0.7232 0.038 Uiso calc R 1
C C12 1.3501(4) 0.15958(18) -0.06889(16) 0.0328(4) Uani d . 1
H H12A 1.5066 0.1599 -0.0139 0.049 Uiso calc R 1
H H12B 1.3958 0.1882 -0.1382 0.049 Uiso calc R 1
H H12C 1.2751 0.0779 -0.0829 0.049 Uiso calc R 1
C C4 0.0444(4) 0.14470(17) 0.63963(16) 0.0326(4) Uani d . 1
H H4 0.0107 0.0724 0.6724 0.039 Uiso calc R 1

loop_
_atom_site_aniso_label
_atom_site_aniso_U_11
_atom_site_aniso_U_22
_atom_site_aniso_U_33
_atom_site_aniso_U_12
_atom_site_aniso_U_13
_atom_site_aniso_U_23
S1 0.0259(3) 0.0330(3) 0.0306(3) 0.00503(19) 0.01298(19) 0.00305(19)
S2 0.0270(3) 0.0285(3) 0.0381(3) 0.00935(19) 0.0109(2) 0.0028(2)
O1 0.0298(7) 0.0309(7) 0.0310(7) 0.0109(5) 0.0090(5) 0.0079(6)
N2 0.0242(8) 0.0215(7) 0.0241(8) 0.0028(6) 0.0040(6) 0.0016(6)
N1 0.0289(8) 0.0239(8) 0.0274(8) 0.0102(6) 0.0110(6) 0.0060(6)
N3 0.0239(8) 0.0216(7) 0.0305(8) 0.0047(6) 0.0081(6) 0.0032(6)
N4 0.0205(8) 0.0248(8) 0.0274(8) 0.0068(6) 0.0076(6) 0.0028(6)
C8 0.0211(9) 0.0240(9) 0.0245(9) 0.0017(7) 0.0058(7) 0.0000(7)
C6 0.0240(9) 0.0262(9) 0.0213(8) 0.0053(7) 0.0049(7) 0.0029(7)
C10 0.0186(9) 0.0273(9) 0.0230(9) 0.0022(7) 0.0033(7) 0.0013(7)
C11 0.0168(9) 0.0251(9) 0.0278(9) -0.0009(7) 0.0058(7) -0.0034(7)
C5 0.0372(11) 0.0253(9) 0.0334(10) 0.0102(8) 0.0113(8) 0.0058(8)
C7 0.0214(9) 0.0238(9) 0.0234(9) 0.0022(7) 0.0068(7) 0.0013(7)
C9 0.0334(10) 0.0244(9) 0.0316(10) 0.0074(8) 0.0124(8) 0.0037(7)
C1 0.0320(10) 0.0273(9) 0.0281(9) 0.0062(8) 0.0103(8) 0.0060(7)
C2 0.0358(11) 0.0339(10) 0.0310(10) 0.0125(8) 0.0134(8) 0.0042(8)
C3 0.0301(10) 0.0410(11) 0.0265(10) 0.0069(8) 0.0116(8) 0.0077(8)
C12 0.0268(10) 0.0398(11) 0.0339(10) 0.0033(8) 0.0136(8) -0.0034(8)
C4 0.0370(11) 0.0304(10) 0.0333(10) 0.0041(8) 0.0113(8) 0.0096(8)

loop_
_atom_type_symbol
_atom_type_description
_atom_type_scat_dispersion_real
_atom_type_scat_dispersion_imag
_atom_type_scat_source
C C 0.0033 0.0016 'International Tables Vol C Tables 4.2.6.8 and 6.1.1.4'
H H 0.0000 0.0000 'International Tables Vol C Tables 4.2.6.8 and 6.1.1.4'
N N 0.0061 0.0033 'International Tables Vol C Tables 4.2.6.8 and 6.1.1.4'
O O 0.0106 0.0060 'International Tables Vol C Tables 4.2.6.8 and 6.1.1.4'
S S 0.1246 0.1234 'International Tables Vol C Tables 4.2.6.8 and 6.1.1.4'

loop_
_geom_angle_atom_site_label_1
_geom_angle_atom_site_label_2
_geom_angle_atom_site_label_3
_geom_angle
C11 S1 C12 100.91(8)
N1 N2 C7 116.78(14)
N2 N1 C6 121.45(14)
N2 N1 H1 119.3
C6 N1 H1 119.3
C8 N3 N4 107.13(14)
C11 N4 C10 129.66(14)
C11 N4 N3 118.47(14)
C10 N4 N3 111.69(13)
N3 C8 C7 111.47(15)
N3 C8 C9 121.65(16)
C7 C8 C9 126.86(15)
C1 C6 C5 120.19(17)
C1 C6 N1 121.47(16)
C5 C6 N1 118.34(15)
O1 C10 N4 128.54(16)
O1 C10 C7 128.36(16)
N4 C10 C7 103.10(14)
N4 C11 S2 123.30(13)
N4 C11 S1 111.28(12)
S2 C11 S1 125.42(10)
C4 C5 C6 119.86(17)
C4 C5 H5 120.1
C6 C5 H5 120.1
N2 C7 C8 126.19(15)
N2 C7 C10 127.11(15)
C8 C7 C10 106.59(15)
C8 C9 H9A 109.5
C8 C9 H9B 109.5
H9A C9 H9B 109.5
C8 C9 H9C 109.5
H9A C9 H9C 109.5
H9B C9 H9C 109.5
C2 C1 C6 119.35(17)
C2 C1 H1A 120.3
C6 C1 H1A 120.3
C1 C2 C3 120.54(17)
C1 C2 H2 119.7
C3 C2 H2 119.7
C4 C3 C2 119.84(18)
C4 C3 H3 120.1
C2 C3 H3 120.1
S1 C12 H12A 109.5
S1 C12 H12B 109.5
H12A C12 H12B 109.5
S1 C12 H12C 109.5
H12A C12 H12C 109.5
H12B C12 H12C 109.5
C3 C4 C5 120.22(17)
C3 C4 H4 119.9
C5 C4 H4 119.9

loop_
_geom_bond_atom_site_label_1
_geom_bond_atom_site_label_2
_geom_bond_distance
S1 C11 1.7555(18)
S1 C12 1.7960(18)
S2 C11 1.6403(17)
O1 C10 1.224(2)
N2 N1 1.3159(19)
N2 C7 1.318(2)
N1 C6 1.401(2)
N1 H1 0.8600
N3 C8 1.303(2)
N3 N4 1.4227(19)
N4 C11 1.392(2)
N4 C10 1.411(2)
C8 C7 1.442(2)
C8 C9 1.491(2)
C6 C1 1.390(2)
C6 C5 1.392(2)
C10 C7 1.462(2)
C5 C4 1.384(3)
C5 H5 0.9300
C9 H9A 0.9600
C9 H9B 0.9600
C9 H9C 0.9600
C1 C2 1.386(3)
C1 H1A 0.9300
C2 C3 1.387(3)
C2 H2 0.9300
C3 C4 1.383(3)
C3 H3 0.9300
C12 H12A 0.9600
C12 H12B 0.9600
C12 H12C 0.9600
C4 H4 0.9300

loop_
_geom_hbond_atom_site_label_D
_geom_hbond_atom_site_label_H
_geom_hbond_atom_site_label_A
_geom_hbond_site_symmetry_A
_geom_hbond_distance_DH
_geom_hbond_distance_HA
_geom_hbond_distance_DA
_geom_hbond_angle_DHA
N1 H1 O1 . 0.86 2.06 2.751(2) 137
C4 H4 O1 2_656 0.93 2.49 3.244(3) 139
C4 H4 S2 2_656 0.93 2.99 3.842(2) 152

loop_
_geom_torsion_atom_site_label_1
_geom_torsion_atom_site_label_2
_geom_torsion_atom_site_label_3
_geom_torsion_atom_site_label_4
_geom_torsion
C7 N2 N1 C6 -178.00(16)
C8 N3 N4 C11 176.70(14)
C8 N3 N4 C10 1.18(19)
N4 N3 C8 C7 -0.49(19)
N4 N3 C8 C9 -178.93(15)
N2 N1 C6 C1 -17.1(3)
N2 N1 C6 C5 162.07(16)
C11 N4 C10 O1 3.6(3)
N3 N4 C10 O1 178.51(16)
C11 N4 C10 C7 -176.20(16)
N3 N4 C10 C7 -1.32(18)
C10 N4 C11 S2 -9.6(3)
N3 N4 C11 S2 175.85(12)
C10 N4 C11 S1 170.68(14)
N3 N4 C11 S1 -3.90(19)
C12 S1 C11 N4 178.32(12)
C12 S1 C11 S2 -1.43(14)
C1 C6 C5 C4 1.1(3)
N1 C6 C5 C4 -178.05(17)
N1 N2 C7 C8 175.26(16)
N1 N2 C7 C10 -0.4(3)
N3 C8 C7 N2 -176.75(16)
C9 C8 C7 N2 1.6(3)
N3 C8 C7 C10 -0.3(2)
C9 C8 C7 C10 178.02(17)
O1 C10 C7 N2 -2.5(3)
N4 C10 C7 N2 177.36(16)
O1 C10 C7 C8 -178.85(17)
N4 C10 C7 C8 0.97(18)
C5 C6 C1 C2 -1.1(3)
N1 C6 C1 C2 178.01(17)
C6 C1 C2 C3 0.2(3)
C1 C2 C3 C4 0.8(3)
C2 C3 C4 C5 -0.8(3)
C6 C5 C4 C3 -0.1(3)

loop_
_cod_related_entry_id
_cod_related_entry_database
_cod_related_entry_code
1 ChemSpider 30655405
